data_4300530
loop_
_publ_author_name
'K. Muller-Buschbaum, Catharina C. Quitmann'

_publ_section_title
;
Homoleptic Rare Earth Dipyridylamides [Ln2(N(NC5H4)2)6],
Ln = Ce, Nd, Sm, Ho,
;
_journal_name_full 'Inorganic Chemistry'
_journal_year 2006
_chemical_formula_moiety '[Tm(N(C5H4N)2)3)]2'
_chemical_formula_sum 'C60 H48 N18 Tm2'
_chemical_formula_weight 1359.03
_chemical_melting_point 593.15
_chemical_name_common Thulium-tris-(dipyridylamide)
_space_group_IT_number 14
_symmetry_cell_setting monoclinic
_symmetry_space_group_name_Hall '-P 2yn'
_symmetry_space_group_name_H-M 'P 1 21/n 1'
_cell_angle_alpha 90.00
_cell_angle_beta 100.736(7)
_cell_angle_gamma 90.00
_cell_formula_units_Z 2
_cell_length_a 10.7385(8)
_cell_length_b 15.1420(13)
_cell_length_c 16.1781(14)
_cell_measurement_temperature 170(2)
_cell_volume 2584.6(4)
_diffrn_ambient_temperature 170(2)
_exptl_crystal_density_diffrn 1.746
_cod_depositor_comments
;
The following automatic conversions were performed:

'_chemical_melting_point' value '320oC' was changed to '593.15' - it
was converted from degrees Celsius(C) to Kelvins(K).

Automatic conversion script
Id: cif_fix_values 1646 2011-03-28 12:23:43Z adriana 
;
_cod_original_sg_symbol_H-M 'P 21/n'
_cod_database_code 4300530

loop_
_symmetry_equiv_pos_as_xyz
'x, y, z'
'-x+1/2, y+1/2, -z+1/2'
'-x, -y, -z'
'x-1/2, -y-1/2, z-1/2'

loop_
_atom_site_label
_atom_site_type_symbol
_atom_site_fract_x
_atom_site_fract_y
_atom_site_fract_z
_atom_site_U_iso_or_equiv
_atom_site_adp_type
_atom_site_occupancy
_atom_site_symmetry_multiplicity
_atom_site_calc_flag
_atom_site_refinement_flags
_atom_site_disorder_assembly
_atom_site_disorder_group
Tm1 Tm 0.918540(14) 0.096471(10) 0.928683(10) 0.01887(6) Uani 1 1 d . . .
N1 N 0.8889(3) 0.0844(2) 0.7812(2) 0.0222(7) Uani 1 1 d . . .
C1 C 1.0131(4) 0.0770(2) 0.7727(2) 0.0227(8) Uani 1 1 d . . .
H1 H 0.833(5) 0.391(3) 0.835(3) 0.023(12) Uiso 1 1 d . . .
N2 N 1.0878(3) 0.0658(2) 0.8505(2) 0.0230(7) Uani 1 1 d . . .
C2 C 1.0688(4) 0.0845(3) 0.7010(3) 0.0327(9) Uani 1 1 d . . .
N3 N 0.8029(4) 0.0717(2) 0.6343(2) 0.0297(8) Uani 1 1 d . . .
C3 C 1.1995(4) 0.0812(3) 0.7101(3) 0.0354(10) Uani 1 1 d . . .
H3 H 0.427(5) 0.190(3) 0.946(3) 0.033(13) Uiso 1 1 d . . .
N4 N 0.8060(3) 0.2325(2) 0.9046(2) 0.0228(7) Uani 1 1 d . . .
C4 C 1.2748(4) 0.0687(3) 0.7896(3) 0.0338(9) Uani 1 1 d . . .
H4 H 1.255(5) 0.051(3) 0.910(3) 0.028(12) Uiso 1 1 d . . .
N5 N 1.0148(3) 0.2376(2) 0.9062(2) 0.0247(7) Uani 1 1 d . . .
C5 C 1.2149(4) 0.0611(3) 0.8567(3) 0.0265(8) Uani 1 1 d . . .
H5 H 0.747(5) 0.395(3) 0.953(4) 0.042(15) Uiso 1 1 d . . .
N6 N 0.6005(3) 0.2101(2) 0.9207(2) 0.0266(7) Uani 1 1 d . . .
C6 C 0.7890(4) 0.0933(2) 0.7130(2) 0.0240(8) Uani 1 1 d . . .
H6 H 0.759(5) 0.215(3) 1.218(3) 0.034(12) Uiso 1 1 d . . .
N7 N 0.9287(3) -0.0695(2) 0.9361(2) 0.0225(6) Uani 1 1 d . . .
C7 C 0.6714(4) 0.1221(3) 0.7301(3) 0.0268(8) Uani 1 1 d . . .
H7 H 0.567(5) 0.051(4) 0.914(3) 0.039(14) Uiso 1 1 d . . .
N8 N 1.1196(3) -0.1321(2) 0.9322(2) 0.0237(7) Uani 1 1 d . . .
C8 C 0.5688(4) 0.1305(3) 0.6647(3) 0.0332(10) Uani 1 1 d . . .
H8 H 1.238(5) 0.087(3) 0.660(4) 0.039(14) Uiso 1 1 d . . .
N9 N 0.7350(3) -0.0033(2) 0.9219(2) 0.0231(7) Uani 1 1 d . . .
C9 C 0.5830(4) 0.1082(3) 0.5834(3) 0.0356(10) Uani 1 1 d . . .
H9 H 0.554(4) -0.213(3) 0.863(3) 0.028(11) Uiso 1 1 d . . .
C10 C 0.6998(5) 0.0801(3) 0.5723(3) 0.0343(10) Uani 1 1 d . . .
C11 C 0.9031(4) 0.2830(2) 0.8869(2) 0.0230(7) Uani 1 1 d . . .
C12 C 0.9007(4) 0.3664(3) 0.8482(3) 0.0278(8) Uani 1 1 d . . .
H12 H 0.401(6) 0.338(4) 0.992(4) 0.052(16) Uiso 1 1 d . . .
C13 C 1.0112(5) 0.4021(3) 0.8324(3) 0.0349(10) Uani 1 1 d . . .
C14 C 1.1252(4) 0.3559(3) 0.8533(3) 0.0320(9) Uani 1 1 d . . .
C15 C 1.1216(4) 0.2740(3) 0.8890(3) 0.0309(9) Uani 1 1 d . . .
H15 H 1.016(4) 0.094(3) 0.649(3) 0.024(11) Uiso 1 1 d . . .
C16 C 0.6970(4) 0.2683(3) 0.9234(2) 0.0244(8) Uani 1 1 d . . .
H16 H 0.505(5) 0.112(3) 0.535(3) 0.030(12) Uiso 1 1 d . . .
C17 C 0.6845(5) 0.3558(3) 0.9502(3) 0.0336(9) Uani 1 1 d . . .
H17 H 0.484(5) 0.155(3) 0.674(3) 0.035(13) Uiso 1 1 d . . .
C18 C 0.5745(5) 0.3817(3) 0.9747(3) 0.0394(11) Uani 1 1 d . . .
H18 H 0.447(5) -0.079(3) 0.880(3) 0.031(12) Uiso 1 1 d . . .
C19 C 0.4759(5) 0.3220(3) 0.9728(3) 0.0388(11) Uani 1 1 d . . .
H19 H 1.357(5) 0.066(3) 0.795(3) 0.029(12) Uiso 1 1 d . . .
C20 C 0.4940(4) 0.2379(3) 0.9454(3) 0.0318(9) Uani 1 1 d . . .
H20 H 1.007(5) 0.456(4) 0.808(4) 0.048(16) Uiso 1 1 d . . .
C21 C 1.0025(4) -0.1155(2) 0.8878(2) 0.0208(7) Uani 1 1 d . . .
C22 C 0.9688(4) -0.1361(3) 0.8020(3) 0.0288(9) Uani 1 1 d . . .
H22 H 1.195(5) 0.381(4) 0.842(4) 0.040(15) Uiso 1 1 d . . .
C23 C 1.0588(4) -0.1727(3) 0.7623(3) 0.0336(9) Uani 1 1 d . . .
C24 C 1.1802(4) -0.1906(3) 0.8080(3) 0.0308(9) Uani 1 1 d . . .
H24 H 0.715(6) 0.181(4) 1.075(4) 0.049(16) Uiso 1 1 d . . .
C25 C 1.2059(4) -0.1698(3) 0.8921(3) 0.0278(8) Uani 1 1 d . . .
C26 C 0.7970(4) -0.0800(2) 0.9153(2) 0.0213(7) Uani 1 1 d . . .
C27 C 0.7331(4) -0.1596(3) 0.8925(3) 0.0280(8) Uani 1 1 d . . .
C28 C 0.6023(4) -0.1591(3) 0.8785(3) 0.0314(9) Uani 1 1 d . . .
H28 H 1.201(5) 0.237(3) 0.905(3) 0.046(15) Uiso 1 1 d . . .
C29 C 0.5382(4) -0.0806(3) 0.8875(3) 0.0321(9) Uani 1 1 d . . .
C30 C 0.6071(4) -0.0048(3) 0.9091(3) 0.0292(9) Uani 1 1 d . . .
H30 H 0.714(5) 0.067(4) 0.520(4) 0.041(15) Uiso 1 1 d . . .
H34 H 0.666(4) 0.136(3) 0.783(3) 0.023(11) Uiso 1 1 d . . .
H36 H 0.780(5) -0.214(3) 0.887(3) 0.032(12) Uiso 1 1 d . . .
H40 H 0.564(6) 0.439(4) 0.993(4) 0.052(16) Uiso 1 1 d . . .
H48 H 1.110(8) 0.126(5) 1.225(5) 0.08(2) Uiso 1 1 d . . .
H49 H 0.959(5) 0.187(4) 1.296(4) 0.050(16) Uiso 1 1 d . . .

loop_
_atom_site_aniso_label
_atom_site_aniso_U_11
_atom_site_aniso_U_22
_atom_site_aniso_U_33
_atom_site_aniso_U_23
_atom_site_aniso_U_13
_atom_site_aniso_U_12
Tm1 0.01654(8) 0.02115(9) 0.01817(9) 0.00049(7) 0.00131(6) 0.00252(6)
N1 0.0212(15) 0.0273(16) 0.0170(15) -0.0002(12) 0.0006(12) 0.0029(12)
C1 0.0245(18) 0.0217(17) 0.0220(18) 0.0013(14) 0.0046(15) 0.0022(14)
N2 0.0208(15) 0.0232(15) 0.0238(16) 0.0004(12) 0.0009(13) 0.0025(12)
C2 0.030(2) 0.042(2) 0.026(2) 0.0020(18) 0.0041(18) 0.0022(18)
N3 0.0324(19) 0.0347(18) 0.0203(17) 0.0005(14) 0.0001(14) -0.0018(15)
C3 0.029(2) 0.047(3) 0.032(2) 0.0056(19) 0.0100(19) 0.0029(18)
N4 0.0204(15) 0.0219(15) 0.0254(16) 0.0020(12) 0.0024(13) 0.0037(12)
C4 0.021(2) 0.042(2) 0.039(2) 0.004(2) 0.0064(18) 0.0039(17)
N5 0.0199(15) 0.0243(15) 0.0285(17) -0.0031(13) 0.0007(13) 0.0009(12)
C5 0.0245(19) 0.0311(19) 0.024(2) 0.0038(16) 0.0047(16) 0.0035(16)
N6 0.0210(15) 0.0314(16) 0.0268(17) 0.0051(15) 0.0027(13) 0.0067(14)
C6 0.0240(18) 0.0230(17) 0.0227(18) 0.0022(15) -0.0014(15) -0.0012(15)
N7 0.0179(15) 0.0258(15) 0.0233(17) -0.0024(13) 0.0024(13) 0.0031(12)
C7 0.0228(19) 0.0288(19) 0.026(2) -0.0030(16) -0.0024(16) -0.0002(15)
N8 0.0186(15) 0.0285(16) 0.0237(17) 0.0025(13) 0.0036(13) 0.0027(13)
C8 0.026(2) 0.030(2) 0.040(3) 0.0026(18) -0.0044(19) 0.0002(17)
N9 0.0206(15) 0.0245(15) 0.0229(16) 0.0005(12) 0.0011(13) 0.0025(12)
C9 0.034(2) 0.038(2) 0.029(2) 0.0049(18) -0.0096(19) -0.0066(19)
C10 0.039(2) 0.041(2) 0.021(2) 0.0021(18) 0.0010(18) -0.0078(19)
C11 0.0261(18) 0.0226(17) 0.0196(18) -0.0032(15) 0.0028(14) 0.0028(15)
C12 0.027(2) 0.031(2) 0.024(2) 0.0032(16) 0.0020(16) 0.0069(17)
C13 0.048(3) 0.025(2) 0.032(2) 0.0009(18) 0.010(2) 0.0007(19)
C14 0.031(2) 0.029(2) 0.038(2) -0.0046(18) 0.0110(19) -0.0063(17)
C15 0.0249(19) 0.032(2) 0.036(2) -0.0042(18) 0.0062(17) -0.0023(16)
C16 0.0227(18) 0.0289(19) 0.0194(18) 0.0015(15) -0.0018(15) 0.0053(14)
C17 0.033(2) 0.029(2) 0.039(2) 0.0000(18) 0.009(2) 0.0060(18)
C18 0.042(3) 0.037(2) 0.041(3) -0.004(2) 0.015(2) 0.013(2)
C19 0.034(2) 0.053(3) 0.032(2) 0.002(2) 0.013(2) 0.017(2)
C20 0.0242(19) 0.046(2) 0.025(2) 0.0075(18) 0.0035(17) 0.0062(18)
C21 0.0197(17) 0.0240(17) 0.0175(18) 0.0003(13) 0.0002(14) -0.0009(13)
C22 0.027(2) 0.033(2) 0.025(2) -0.0017(16) -0.0009(17) -0.0014(17)
C23 0.037(2) 0.040(2) 0.024(2) -0.0090(18) 0.0049(18) -0.0036(19)
C24 0.032(2) 0.032(2) 0.031(2) -0.0026(17) 0.0126(18) 0.0029(17)
C25 0.0220(19) 0.033(2) 0.029(2) 0.0045(17) 0.0053(17) 0.0037(16)
C26 0.0206(17) 0.0232(18) 0.0196(18) 0.0025(14) 0.0022(14) 0.0009(14)
C27 0.028(2) 0.0253(19) 0.030(2) 0.0008(16) 0.0031(17) -0.0007(16)
C28 0.025(2) 0.034(2) 0.034(2) 0.0021(18) 0.0022(18) -0.0078(17)
C29 0.0195(19) 0.039(2) 0.036(2) 0.0065(18) 0.0017(17) -0.0016(16)
C30 0.0221(19) 0.033(2) 0.033(2) 0.0047(17) 0.0059(17) 0.0037(16)

loop_
_geom_bond_atom_site_label_1
_geom_bond_atom_site_label_2
_geom_bond_distance
_geom_bond_site_symmetry_2
_geom_bond_publ_flag
Tm1 N1 2.355(3) . ?
Tm1 N4 2.383(3) . ?
Tm1 N8 2.421(3) 3_757 ?
Tm1 N5 2.431(3) . ?
Tm1 N2 2.444(3) . ?
Tm1 N9 2.470(3) . ?
Tm1 N7 2.512(3) 3_757 ?
Tm1 N7 2.517(3) . ?
N1 C1 1.371(5) . ?
N1 C6 1.394(5) . ?
C1 N2 1.371(5) . ?
C1 C2 1.406(6) . ?
N2 C5 1.352(5) . ?
C2 C3 1.385(6) . ?
N3 C6 1.349(5) . ?
N3 C10 1.355(6) . ?
C3 C4 1.399(7) . ?
N4 C11 1.365(5) . ?
N4 C16 1.376(5) . ?
C4 C5 1.365(6) . ?
N5 C15 1.347(5) . ?
N5 C11 1.367(5) . ?
N6 C20 1.347(5) . ?
N6 C16 1.354(5) . ?
C6 C7 1.411(6) . ?
N7 C21 1.397(5) . ?
N7 C26 1.401(5) . ?
N7 Tm1 2.512(3) 3_757 ?
C7 C8 1.384(6) . ?
N8 C21 1.351(5) . ?
N8 C25 1.353(5) . ?
N8 Tm1 2.421(3) 3_757 ?
C8 C9 1.394(7) . ?
N9 C30 1.350(5) . ?
N9 C26 1.353(5) . ?
C9 C10 1.368(7) . ?
C11 C12 1.408(6) . ?
C12 C13 1.371(7) . ?
C13 C14 1.396(7) . ?
C14 C15 1.371(6) . ?
C16 C17 1.407(6) . ?
C17 C18 1.373(7) . ?
C18 C19 1.388(8) . ?
C19 C20 1.374(7) . ?
C21 C22 1.402(6) . ?
C21 Tm1 2.946(4) 3_757 ?
C22 C23 1.373(6) . ?
C23 C24 1.400(6) . ?
C24 C25 1.374(6) . ?
C26 C27 1.401(5) . ?
C27 C28 1.381(6) . ?
C28 C29 1.395(6) . ?
C29 C30 1.374(6) . ?
